data_2008628
loop_
_publ_author_name
'Lo, Kong Mun'
'Kumar Das, V. G.'
'Ng, Seik Weng'

_publ_section_title
;
 Triphenyltin <i>N</i>,<i>N</i>-dimethylthiocarbamoylacetate,
 triphenyltin <i>N</i>,<i>N</i>-pentamethylenecarbamoylthioacetate and
 cyclopentyldiphenyltin <i>N</i>,<i>N</i>-dimethylthiocarbamoylacetate
;
_journal_issue 6
_journal_name_full 'Acta Crystallographica Section C'
_journal_page_first 889
_journal_page_last 894
_journal_paper_doi 10.1107/S0108270199001286
_journal_volume 55
_journal_year 1999
_chemical_formula_iupac '[Sn (C6 H5)3(C8 H12 N O3 S)]'
_chemical_formula_moiety '[Sn(C6H5)3(C8H12NO3S)]'
_chemical_formula_sum 'C26 H27 N O3 S Sn'
_chemical_formula_weight 552.24
_chemical_name_systematic
;
 catena-poly[triphenyltin-\m-(N,N-pentamethylenecarbamoylthioacetato)-O:O']}
;
_space_group_IT_number 15
_symmetry_cell_setting monoclinic
_symmetry_space_group_name_Hall '-C 2yc'
_symmetry_space_group_name_H-M 'C 1 2/c 1'
_audit_creation_method SHELXL-97
_cell_angle_alpha 90.00
_cell_angle_beta 98.110(10)
_cell_angle_gamma 90.00
_cell_formula_units_Z 16
_cell_length_a 27.4040(10)
_cell_length_b 17.8550(10)
_cell_length_c 21.6820(10)
_cell_measurement_reflns_used 25
_cell_measurement_temperature 298(2)
_cell_measurement_theta_max 13.0
_cell_measurement_theta_min 2.5
_cell_volume 10502.9(9)
_computing_cell_refinement 'CELDIM in CAD-4 VAX/PC Fortran System (Enraf-Nonius, 1988)'
_computing_data_collection 'CAD-4/PC (Kretschmar, 1994)'
_computing_data_reduction 'XCAD4 (Harms, 1997)'
_computing_molecular_graphics 'ORTEPII (Johnson, 1976)'
_computing_publication_material SHELXL97
_computing_structure_refinement 'SHELXL97 (Sheldrick, 1997a)'
_computing_structure_solution 'SHELXS97 (Sheldrick, 1997b)'
_diffrn_ambient_temperature 298(2)
_diffrn_measured_fraction_theta_full 0.483
_diffrn_measured_fraction_theta_max 0.483
_diffrn_measurement_device_type 'Enraf-Nonius CAD-4'
_diffrn_measurement_method \w/2\q
_diffrn_radiation_monochromator graphite
_diffrn_radiation_source 'fine-focus sealed tube'
_diffrn_radiation_type MoK\a
_diffrn_radiation_wavelength 0.71073
_diffrn_reflns_av_R_equivalents 0.027
_diffrn_reflns_av_sigmaI/netI 0.064
_diffrn_reflns_limit_h_max 32
_diffrn_reflns_limit_h_min 0
_diffrn_reflns_limit_k_max 0
_diffrn_reflns_limit_k_min -21
_diffrn_reflns_limit_l_max 25
_diffrn_reflns_limit_l_min -25
_diffrn_reflns_number 9424
_diffrn_reflns_theta_full 24.98
_diffrn_reflns_theta_max 24.98
_diffrn_reflns_theta_min 1.37
_diffrn_standards_decay_% 10.0
_diffrn_standards_interval_time 60
_diffrn_standards_number 3
_exptl_absorpt_coefficient_mu 1.078
_exptl_absorpt_correction_T_max 0.789
_exptl_absorpt_correction_T_min 0.724
_exptl_absorpt_correction_type \y-scan
_exptl_absorpt_process_details '(North et al., 1968)'
_exptl_crystal_colour Colourless
_exptl_crystal_density_diffrn 1.397
_exptl_crystal_density_method 'not measured'
_exptl_crystal_description Block
_exptl_crystal_F_000 4480
_exptl_crystal_size_max 0.29
_exptl_crystal_size_mid 0.29
_exptl_crystal_size_min 0.22
_refine_diff_density_max 1.414
_refine_diff_density_min -0.715
_refine_ls_extinction_method none
_refine_ls_goodness_of_fit_ref 1.095
_refine_ls_hydrogen_treatment 'H atoms: see below'
_refine_ls_matrix_type full
_refine_ls_number_parameters 505
_refine_ls_number_reflns 9236
_refine_ls_number_restraints 8
_refine_ls_restrained_S_all 1.096
_refine_ls_R_factor_all 0.104
_refine_ls_R_factor_gt 0.057
_refine_ls_shift/su_max 0.001
_refine_ls_shift/su_mean 0.000
_refine_ls_structure_factor_coef Fsqd
_refine_ls_weighting_details 'w = 1/[\s^2^(Fo^2^)+(0.0905P)^2^+12.9988P] where P=(Fo^2^+2Fc^2^)/3'
_refine_ls_weighting_scheme calc
_refine_ls_wR_factor_ref 0.169
_reflns_number_gt 6114
_reflns_number_total 9222
_reflns_threshold_expression I>2\s(I)
_cod_data_source_file sk1236.cif
_cod_data_source_block loh11
_cod_depositor_comments
;
The following automatic conversions were performed:
'_symmetry_cell_setting' value 'Monoclinic' changed to 'monoclinic'
according to '/home/saulius/struct/CIF-dictionaries/cif_core.dic'
dictionary named 'cif_core.dic' version 2.4.1 from 2010-06-29.

Automatic conversion script
Id: cif_fix_enum 1527 2010-12-29 10:47:43Z saulius 
;
_cod_original_cell_volume 10502.1(9)
_cod_original_sg_symbol_H-M 'C 2/c'
_cod_database_code 2008628
_cod_database_fobs_code 2008628

loop_
_symmetry_equiv_pos_as_xyz
'x, y, z'
'-x, y, -z+1/2'
'x+1/2, y+1/2, z'
'-x+1/2, y+1/2, -z+1/2'
'-x, -y, -z'
'x, -y, z-1/2'
'-x+1/2, -y+1/2, -z'
'x+1/2, -y+1/2, z-1/2'

loop_
_atom_site_label
_atom_site_fract_x
_atom_site_fract_y
_atom_site_fract_z
_atom_site_U_iso_or_equiv
_atom_site_adp_type
_atom_site_calc_flag
_atom_site_refinement_flags
_atom_site_occupancy
_atom_site_disorder_assembly
_atom_site_disorder_group
_atom_site_type_symbol
Sn1A .28172(2) .51092(3) .35946(2) .0451(2) Uani d . 1 . . Sn
S1A .44645(9) .6434(2) .43210(10) .0757(6) Uani d . 1 . . S
O1A .3443(2) .5877(3) .3838(2) .0550(10) Uani d . 1 . . O
O2A .3229(2) .6793(3) .3167(2) .0490(10) Uani d . 1 . . O
O3A .3903(3) .6766(4) .5048(5) .135(4) Uani d . 1 . . O
N1A .4619(3) .6181(5) .5528(4) .097(3) Uani d . 1 . . N
C1A .2996(2) .4799(3) .2713(2) .046(2) Uani d G 1 . . C
C2A .3310(2) .4194(3) .2677(2) .081(3) Uani d G 1 . . C
C3A .3421(2) .3959(3) .2101(3) .096(3) Uani d G 1 . . C
C4A .3217(2) .4329(3) .1561(2) .075(2) Uani d G 1 . . C
C5A .2903(2) .4934(3) .1597(2) .077(3) Uani d G 1 . . C
C6A .2793(2) .5169(3) .2173(2) .067(2) Uani d G 1 . . C
C7A .3132(2) .4450(2) .4376(2) .048(2) Uani d G 1 . . C
C8A .3062(2) .3679(2) .4376(2) .062(2) Uani d G 1 . . C
C9A .3287(2) .3250(2) .4871(3) .079(3) Uani d G 1 . . C
C10A .3580(2) .3593(3) .5367(2) .075(2) Uani d G 1 . . C
C11A .3650(2) .4364(3) .5367(2) .078(3) Uani d G 1 . . C
C12A .3426(2) .4792(2) .4871(2) .070(2) Uani d G 1 . . C
C13A .2286(2) .5948(3) .3719(3) .058(2) Uani d G 1 . . C
C14A .2381(2) .6450(4) .4212(3) .089(3) Uani d G 1 . . C
C15A .2026(3) .6972(4) .4318(3) .122(4) Uani d G 1 . . C
C16A .1576(3) .6992(4) .3932(4) .129(5) Uani d G 1 . . C
C17A .1481(2) .6490(4) .3440(4) .108(4) Uani d G 1 . . C
C18A .1836(2) .5968(3) .3333(3) .080(3) Uani d G 1 . . C
C19A .3513(2) .6506(4) .3606(3) .045(2) Uani d . 1 . . C
C20A .3960(3) .6936(4) .3886(4) .067(2) Uani d . 1 . . C
C21A .4275(4) .6467(6) .5069(4) .090(3) Uani d . 1 . . C
C22A .5079(5) .5853(7) .5483(5) .118(4) Uani d D 1 . . C
C23A .5493(4) .6157(9) .5962(5) .146(6) Uani d D 1 . . C
C24A .5339(5) .6042(9) .6608(5) .144(6) Uani d D 1 . . C
C25A .4852(4) .6460(9) .6611(5) .146(6) Uani d D 1 . . C
C26A .4453(5) .6154(9) .6125(5) .142(5) Uani d D 1 . . C
Sn1B .33105(2) .77017(3) .24149(2) .0443(2) Uani d . 1 . . Sn
S1B .36654(8) .87990(10) .03876(9) .0644(5) Uani d . 1 . . S
O1B .3440(2) .8462(3) .1663(2) .0640(10) Uani d . 1 . . O
O2B .2809(2) .9235(3) .1639(2) .0550(10) Uani d . 1 . . O
O3B .4364(3) .9458(5) .1134(4) .120(3) Uani d . 1 . . O
N1B .4623(3) .8657(5) .0450(4) .094(3) Uani d . 1 . . N
C1B .39270(10) .7082(2) .2181(2) .051(2) Uani d G 1 . . C
C2B .3927(2) .6306(2) .2226(2) .057(2) Uani d G 1 . . C
C3B .4302(2) .5892(2) .2020(3) .073(2) Uani d G 1 . . C
C4B .4677(2) .6255(3) .1768(3) .079(3) Uani d G 1 . . C
C5B .4677(2) .7031(3) .1723(3) .079(3) Uani d G 1 . . C
C6B .4302(2) .7445(2) .1929(2) .063(2) Uani d G 1 . . C
C7B .2623(2) .7315(3) .1968(2) .053(2) Uani d G 1 . . C
C8B .2610(2) .6980(3) .1387(2) .077(3) Uani d G 1 . . C
C9B .2169(3) .6699(3) .1079(2) .101(4) Uani d G 1 . . C
C10B .1741(2) .6753(4) .1351(4) .106(4) Uani d G 1 . . C
C11B .1753(2) .7088(4) .1932(4) .106(4) Uani d G 1 . . C
C12B .2194(2) .7369(4) .2240(2) .079(3) Uani d G 1 . . C
C13B .3369(2) .8548(3) .3107(2) .057(2) Uani d G 1 . . C
C14B .3141(2) .8467(3) .3636(3) .084(3) Uani d G 1 . . C
C15B .3182(3) .9030(5) .4084(3) .115(4) Uani d G 1 . . C
C16B .3451(3) .9673(4) .4002(4) .136(6) Uani d G 1 . . C
C17B .3679(3) .9754(3) .3472(4) .126(5) Uani d G 1 . . C
C18B .3638(2) .9192(4) .3025(3) .091(3) Uani d G 1 . . C
C19B .3170(3) .8993(4) .1423(3) .049(2) Uani d . 1 . . C
C20B .3327(3) .9368(5) .0860(4) .071(2) Uani d . 1 . . C
C21B .4275(3) .9016(5) .0706(4) .072(2) Uani d . 1 . . C
C22B .4520(4) .8136(6) -.0049(6) .104(4) Uani d D 1 . . C
C23B .4740(5) .8436(8) -.0608(6) .131(5) Uani d D 1 . . C
C24B .5294(5) .8543(9) -.0457(7) .153(6) Uani d D 1 . . C
C25B .5408(5) .9068(9) .0100(8) .154(6) Uani d D 1 . . C
C26B .5160(4) .8761(9) .0637(7) .155(6) Uani d D 1 . . C
H2A .3446 .3947 .3038 .121 Uiso calc R 1 . . H
H3A .3631 .3554 .2077 .143 Uiso calc R 1 . . H
H4A .3291 .4171 .1176 .113 Uiso calc R 1 . . H
H5A .2767 .5181 .1236 .116 Uiso calc R 1 . . H
H6A .2582 .5573 .2197 .100 Uiso calc R 1 . . H
H8A .2866 .3450 .4044 .093 Uiso calc R 1 . . H
H9A .3240 .2734 .4872 .119 Uiso calc R 1 . . H
H10A .3730 .3306 .5699 .112 Uiso calc R 1 . . H
H11A .3847 .4593 .5698 .117 Uiso calc R 1 . . H
H12A .3473 .5308 .4871 .106 Uiso calc R 1 . . H
H14A .2682 .6437 .4470 .133 Uiso calc R 1 . . H
H15A .2089 .7308 .4648 .183 Uiso calc R 1 . . H
H16A .1338 .7341 .4003 .194 Uiso calc R 1 . . H
H17A .1179 .6503 .3182 .162 Uiso calc R 1 . . H
H18A .1772 .5632 .3004 .121 Uiso calc R 1 . . H
H20A .3853 .7314 .4159 .100 Uiso calc R 1 . . H
H20B .4087 .7198 .3551 .100 Uiso calc R 1 . . H
H22A .5162 .5942 .5068 .177 Uiso calc R 1 . . H
H22B .5055 .5316 .5538 .177 Uiso calc R 1 . . H
H23A .5544 .6685 .5889 .218 Uiso calc R 1 . . H
H23B .5798 .5892 .5933 .218 Uiso calc R 1 . . H
H24A .5296 .5513 .6687 .216 Uiso calc R 1 . . H
H24B .5588 .6240 .6928 .216 Uiso calc R 1 . . H
H25A .4748 .6415 .7019 .219 Uiso calc R 1 . . H
H25B .4900 .6987 .6530 .219 Uiso calc R 1 . . H
H26A .4155 .6449 .6118 .213 Uiso calc R 1 . . H
H26B .4379 .5641 .6226 .213 Uiso calc R 1 . . H
H2B .3676 .6063 .2395 .085 Uiso calc R 1 . . H
H3B .4302 .5372 .2050 .109 Uiso calc R 1 . . H
H4B .4928 .5978 .1630 .119 Uiso calc R 1 . . H
H5B .4928 .7274 .1554 .118 Uiso calc R 1 . . H
H6B .4302 .7965 .1898 .095 Uiso calc R 1 . . H
H8B .2897 .6944 .1205 .115 Uiso calc R 1 . . H
H9B .2160 .6474 .0691 .151 Uiso calc R 1 . . H
H10B .1445 .6565 .1145 .159 Uiso calc R 1 . . H
H11B .1467 .7124 .2114 .160 Uiso calc R 1 . . H
H12B .2203 .7594 .2629 .118 Uiso calc R 1 . . H
H14B .2961 .8037 .3691 .126 Uiso calc R 1 . . H
H15B .3029 .8976 .4438 .172 Uiso calc R 1 . . H
H16B .3478 1.0050 .4301 .204 Uiso calc R 1 . . H
H17B .3859 1.0185 .3417 .189 Uiso calc R 1 . . H
H18B .3791 .9246 .2671 .137 Uiso calc R 1 . . H
H20C .3528 .9799 .1000 .106 Uiso calc R 1 . . H
H20D .3035 .9553 .0600 .106 Uiso calc R 1 . . H
H22C .4166 .8074 -.0157 .155 Uiso calc R 1 . . H
H22D .4662 .7652 .0075 .155 Uiso calc R 1 . . H
H23C .4670 .8088 -.0953 .197 Uiso calc R 1 . . H
H23D .4587 .8911 -.0736 .197 Uiso calc R 1 . . H
H24C .5453 .8063 -.0361 .230 Uiso calc R 1 . . H
H24D .5422 .8753 -.0814 .230 Uiso calc R 1 . . H
H25C .5285 .9567 -.0011 .230 Uiso calc R 1 . . H
H25D .5762 .9100 .0225 .230 Uiso calc R 1 . . H
H26C .5309 .8285 .0773 .233 Uiso calc R 1 . . H
H26D .5214 .9106 .0986 .233 Uiso calc R 1 . . H

loop_
_atom_site_aniso_label
_atom_site_aniso_U_11
_atom_site_aniso_U_22
_atom_site_aniso_U_33
_atom_site_aniso_U_12
_atom_site_aniso_U_13
_atom_site_aniso_U_23
Sn1A .0509(3) .0412(3) .0431(3) -.0056(2) .0060(2) .0029(2)
S1A .0700(10) .096(2) .0610(10) -.0100(10) .0080(10) .0040(10)
O1A .063(3) .050(3) .049(3) -.018(2) -.006(2) .014(2)
O2A .047(3) .053(3) .045(3) -.005(2) .000(2) .009(2)
O3A .069(4) .086(5) .220(10) .027(4) -.076(5) -.053(6)
N1A .094(6) .121(7) .067(5) .004(6) -.014(5) .020(5)
C1A .040(4) .050(4) .049(4) -.007(3) .004(3) .003(3)
C2A .089(7) .098(7) .060(5) .036(6) .027(5) .021(5)
C3A .106(8) .105(8) .082(7) .029(6) .036(6) .008(6)
C4A .094(7) .080(6) .057(5) -.004(5) .031(5) -.011(5)
C5A .090(7) .087(7) .054(5) .006(5) .007(5) .003(5)
C6A .079(6) .070(5) .051(5) .015(4) .005(4) .001(4)
C7A .051(4) .050(4) .041(4) -.001(3) .005(3) .009(3)
C8A .083(6) .044(4) .057(5) -.006(4) .004(4) .004(4)
C9A .105(7) .060(5) .068(6) .000(5) -.004(5) .016(4)
C10A .089(6) .076(6) .057(5) .013(5) .005(5) .026(5)
C11A .112(7) .079(6) .038(4) -.014(5) -.010(4) .003(4)
C12A .100(7) .062(5) .047(4) -.019(5) .000(4) .003(4)
C13A .069(5) .050(4) .058(5) -.004(4) .023(4) .004(4)
C14A .106(8) .076(6) .089(7) .006(6) .032(6) -.021(6)
C15A .150(10) .095(9) .140(10) .016(9) .060(10) -.035(8)
C16A .160(10) .092(9) .160(10) .035(9) .100(10) .017(9)
C17A .089(8) .106(9) .130(10) .040(7) .032(7) .030(8)
C18A .077(6) .077(6) .088(7) .010(5) .014(5) .012(5)
C19A .043(4) .045(4) .045(4) -.010(3) .005(3) .003(3)
C20A .066(5) .060(5) .067(5) -.020(4) -.018(4) .020(4)
C21A .113(9) .076(7) .071(6) -.019(6) -.023(6) -.002(5)
C22A .140(10) .120(10) .084(8) .007(9) -.015(8) -.018(7)
C23A .083(8) .22(2) .120(10) .030(10) -.004(8) -.030(10)
C24A .140(10) .22(2) .065(7) .020(10) -.017(8) -.002(9)
C25A .130(10) .25(2) .065(7) -.040(10) .024(7) -.021(9)
C26A .140(10) .23(2) .056(6) -.040(10) .012(7) .007(9)
Sn1B .0445(3) .0462(3) .0422(3) .0067(2) .0063(2) .0055(2)
S1B .0680(10) .0740(10) .0530(10) .0050(10) .0140(10) -.0010(10)
O1B .061(3) .066(3) .067(3) .026(3) .021(3) .030(3)
O2B .053(3) .060(3) .053(3) .013(2) .015(2) .010(2)
O3B .113(6) .123(6) .119(6) -.011(5) .002(5) -.051(5)
N1B .063(5) .113(7) .105(6) .012(5) .009(4) -.024(6)
C1B .050(4) .060(5) .040(4) .011(3) -.005(3) .004(3)
C2B .057(4) .052(5) .058(5) .007(4) -.001(4) -.002(4)
C3B .086(6) .060(5) .071(6) .017(5) .008(5) -.006(4)
C4B .083(6) .087(7) .073(6) .036(5) .030(5) .012(5)
C5B .060(5) .108(7) .074(6) .025(5) .030(4) .031(5)
C6B .055(5) .074(5) .065(5) .016(4) .024(4) .024(4)
C7B .057(4) .050(4) .049(4) .010(3) -.005(3) .006(3)
C8B .092(7) .066(5) .067(6) .018(5) -.008(5) -.010(5)
C9B .115(9) .072(6) .096(8) .004(6) -.051(7) -.013(6)
C10B .090(8) .092(8) .120(10) -.021(6) -.042(7) .035(7)
C11B .069(7) .140(10) .104(9) -.018(7) .001(6) .027(8)
C12B .041(4) .120(8) .074(6) -.009(5) .001(4) -.001(5)
C13B .060(5) .056(5) .051(4) .010(4) -.006(4) -.003(4)
C14B .101(7) .083(7) .067(6) .020(6) .014(5) -.014(5)
C15B .150(10) .120(10) .069(7) .062(9) .016(7) -.026(7)
C16B .19(2) .087(9) .120(10) .043(10) -.020(10) -.045(8)
C17B .160(10) .060(7) .150(10) -.013(7) -.020(10) -.024(8)
C18B .110(8) .075(6) .085(7) -.012(6) -.004(6) -.005(5)
C19B .054(4) .048(4) .048(4) .009(3) .014(3) .011(3)
C20B .082(6) .072(6) .062(5) .029(5) .026(4) .029(4)
C21B .070(6) .079(6) .066(5) .003(5) .007(4) -.007(5)
C22B .113(9) .072(7) .140(10) .021(6) .049(8) -.007(7)
C23B .140(10) .130(10) .140(10) .032(9) .050(10) .015(9)
C24B .16(2) .150(10) .17(2) .044(12) .100(10) .040(10)
C25B .091(9) .19(2) .20(2) .010(10) .060(10) .020(10)
C26B .066(7) .22(2) .170(10) .020(9) -.013(8) -.040(10)

loop_
_atom_type_symbol
_atom_type_description
_atom_type_scat_dispersion_real
_atom_type_scat_dispersion_imag
_atom_type_scat_source
C C 0.0033 0.0016 'International Tables Vol C Tables 4.2.6.8 and 6.1.1.4'
H H 0.0000 0.0000 'International Tables Vol C Tables 4.2.6.8 and 6.1.1.4'
N N 0.0061 0.0033 'International Tables Vol C Tables 4.2.6.8 and 6.1.1.4'
O O 0.0106 0.0060 'International Tables Vol C Tables 4.2.6.8 and 6.1.1.4'
S S 0.1246 0.1234 'International Tables Vol C Tables 4.2.6.8 and 6.1.1.4'
Sn Sn -0.6537 1.4246 'International Tables Vol C Tables 4.2.6.8 and 6.1.1.4'

loop_
_geom_angle_atom_site_label_1
_geom_angle_atom_site_label_2
_geom_angle_atom_site_label_3
_geom_angle_site_symmetry_3
_geom_angle
_geom_angle_publ_flag
C1A Sn1A C7A . 116.9(2) yes
C1A Sn1A C13A . 123.2(2) yes
C1A Sn1A O1A . 96.2(2) yes
C1A Sn1A O2B 4_545 83.4(2) yes
C7A Sn1A C13A . 119.5(2) yes
C7A Sn1A O1A . 86.5(2) yes
C7A Sn1A O2B 4_545 90.4(2) yes
C13A Sn1A O1A . 93.1(2) yes
C13A Sn1A O2B 4_545 90.2(2) yes
O1A Sn1A O2B 4_545 176.3(2) yes
C21A S1A C20A . 99.3(5) no
C19A O1A Sn1A . 128.2(4) yes
C19A O2A Sn1B . 134.9(4) yes
C21A N1A C22A . 130.0(10) no
C21A N1A C26A . 113.0(10) no
C22A N1A C26A . 117.0(10) no
C2A C1A C6A . 120.0 no
C2A C1A Sn1A . 118.6(3) no
C6A C1A Sn1A . 121.4(3) no
C3A C2A C1A . 120.0 no
C2A C3A C4A . 120.0 no
C5A C4A C3A . 120.0 no
C6A C5A C4A . 120.0 no
C5A C6A C1A . 120.0 no
C8A C7A C12A . 120.0 no
C8A C7A Sn1A . 120.3(2) no
C12A C7A Sn1A . 119.6(2) no
C7A C8A C9A . 120.0 no
C10A C9A C8A . 120.0 no
C11A C10A C9A . 120.0 no
C12A C11A C10A . 120.0 no
C11A C12A C7A . 120.0 no
C14A C13A C18A . 120.0 no
C14A C13A Sn1A . 119.6(3) no
C18A C13A Sn1A . 120.3(3) no
C15A C14A C13A . 120.0 no
C16A C15A C14A . 120.0 no
C15A C16A C17A . 120.0 no
C18A C17A C16A . 120.0 no
C17A C18A C13A . 120.0 no
O2A C19A O1A . 123.9(6) no
O2A C19A C20A . 118.9(6) no
O1A C19A C20A . 117.2(6) no
C19A C20A S1A . 118.8(5) no
O3A C21A N1A . 137.0(10) no
O3A C21A S1A . 110.6(9) no
N1A C21A S1A . 113.1(9) no
N1A C22A C23A . 113.0(10) no
C22A C23A C24A . 108.0(10) no
C25A C24A C23A . 107.0(10) no
C26A C25A C24A . 112.0(10) no
C25A C26A N1A . 109.0(10) no
C1B Sn1B C7B . 113.9(2) yes
C1B Sn1B C13B . 123.6(2) yes
C1B Sn1B O1B . 85.9(2) yes
C1B Sn1B O2A . 87.9(2) yes
C7B Sn1B C13B . 122.2(2) yes
C7B Sn1B O1B . 95.1(2) yes
C7B Sn1B O2A . 85.8(2) yes
C13B Sn1B O1B . 94.7(2) yes
C13B Sn1B O2A . 90.4(2) yes
O1B Sn1B O2A . 173.5(2) yes
C19B O1B Sn1B . 128.6(5) yes
C19B O2B Sn1A 4 139.6(4) yes
C21B S1B C20B . 100.9(4) no
C21B N1B C22B . 123.5(9) no
C21B N1B C26B . 124.5(10) no
C22B N1B C26B . 112.0(9) no
C2B C1B C6B . 120.0 no
C2B C1B Sn1B . 119.4(2) no
C6B C1B Sn1B . 120.3(2) no
C1B C2B C3B . 120.0 no
C4B C3B C2B . 120.0 no
C5B C4B C3B . 120.0 no
C4B C5B C6B . 120.0 no
C5B C6B C1B . 120.0 no
C8B C7B C12B . 120.0 no
C8B C7B Sn1B . 117.6(3) no
C12B C7B Sn1B . 122.4(3) no
C7B C8B C9B . 120.0 no
C10B C9B C8B . 120.0 no
C9B C10B C11B . 120.0 no
C12B C11B C10B . 120.0 no
C11B C12B C7B . 120.0 no
C14B C13B C18B . 120.0 no
C14B C13B Sn1B . 120.8(4) no
C18B C13B Sn1B . 119.2(4) no
C13B C14B C15B . 120.0 no
C16B C15B C14B . 120.0 no
C15B C16B C17B . 120.0 no
C18B C17B C16B . 120.0 no
C17B C18B C13B . 120.0 no
O2B C19B O1B . 124.0(6) no
O2B C19B C20B . 119.3(6) no
O1B C19B C20B . 116.6(6) no
C19B C20B S1B . 116.1(5) no
O3B C21B N1B . 123.5(9) no
O3B C21B S1B . 121.2(8) no
N1B C21B S1B . 115.3(7) no
N1B C22B C23B . 108.0(10) no
C24B C23B C22B . 112.0(10) no
C25B C24B C23B . 110.0(10) no
C24B C25B C26B . 109.0(10) no
N1B C26B C25B . 112.0(10) no

loop_
_geom_bond_atom_site_label_1
_geom_bond_atom_site_label_2
_geom_bond_site_symmetry_2
_geom_bond_distance
_geom_bond_publ_flag
Sn1A C1A . 2.114(4) yes
Sn1A C7A . 2.141(3) yes
Sn1A C13A . 2.132(4) yes
Sn1A O1A . 2.201(5) yes
Sn1A O2B 4_545 2.323(5) yes
S1A C21A . 1.772(11) no
S1A C20A . 1.799(8) no
O1A C19A . 1.256(8) no
O2A C19A . 1.251(8) no
O3A C21A . 1.148(12) no
N1A C21A . 1.368(12) no
N1A C22A . 1.406(14) no
N1A C26A . 1.433(13) no
C1A C2A . 1.3900 no
C1A C6A . 1.3900 no
C2A C3A . 1.3900 no
C3A C4A . 1.3900 no
C4A C5A . 1.3900 no
C5A C6A . 1.3900 no
C7A C8A . 1.3900 no
C7A C12A . 1.3900 no
C8A C9A . 1.3900 no
C9A C10A . 1.3900 no
C10A C11A . 1.3900 no
C11A C12A . 1.3900 no
C13A C14A . 1.3900 no
C13A C18A . 1.3900 no
C14A C15A . 1.3900 no
C15A C16A . 1.3900 no
C16A C17A . 1.3900 no
C17A C18A . 1.3900 no
C19A C20A . 1.501(9) no
C22A C23A . 1.526(9) no
C23A C24A . 1.533(9) no
C24A C25A . 1.529(9) no
C25A C26A . 1.508(9) no
Sn1B C1B . 2.139(3) yes
Sn1B C7B . 2.110(4) yes
Sn1B C13B . 2.120(4) yes
Sn1B O1B . 2.188(5) yes
Sn1B O2A . 2.333(4) yes
S1B C21B . 1.759(9) no
S1B C20B . 1.791(8) no
O1B C19B . 1.268(8) no
O2B C19B . 1.230(8) no
O3B C21B . 1.217(10) no
N1B C21B . 1.334(11) no
N1B C22B . 1.425(13) no
N1B C26B . 1.481(13) no
C1B C2B . 1.3900 no
C1B C6B . 1.3900 no
C2B C3B . 1.3900 no
C3B C4B . 1.3900 no
C4B C5B . 1.3900 no
C5B C6B . 1.3900 no
C7B C8B . 1.3900 no
C7B C12B . 1.3900 no
C8B C9B . 1.3900 no
C9B C10B . 1.3900 no
C10B C11B . 1.3900 no
C11B C12B . 1.3900 no
C13B C14B . 1.3900 no
C13B C18B . 1.3900 no
C14B C15B . 1.3900 no
C15B C16B . 1.3900 no
C16B C17B . 1.3900 no
C17B C18B . 1.3900 no
C19B C20B . 1.510(10) no
C22B C23B . 1.525(9) no
C23B C24B . 1.520(9) no
C24B C25B . 1.526(9) no
C25B C26B . 1.531(9) no
